data_7712337
loop_
_publ_author_name
'Cai, Jiamin'
'Zhang, Jie'
'Zhou, Xigeng'

_publ_section_title
;
 Selective Si&#x2212;C(sp3) Bond Cleavage of Silyl&#x2212;Bridged Amido
 Alkyl Ligand in an Yttrium Complex
;
_journal_name_full 'Dalton Transactions'
_journal_paper_doi 10.1039/D3DT00149K
_journal_year 2023
_chemical_formula_moiety 'C48 H60 B N10 Si3 Y'
_chemical_formula_sum 'C48 H60 B N10 Si3 Y'
_chemical_formula_weight 961.05
_space_group_crystal_system triclinic
_space_group_IT_number 2
_space_group_name_Hall '-P 1'
_space_group_name_H-M_alt 'P -1'
_atom_sites_solution_hydrogens mixed
_atom_sites_solution_primary dual
_audit_creation_date 2022-09-20
_audit_creation_method
;
Olex2 1.3
(compiled 2020.11.12 svn.r5f609507 for OlexSys, GUI svn.r6408)
;
_audit_update_record
;
2022-09-26 deposited with the CCDC.	2023-02-20 downloaded from the CCDC.
;
_cell_angle_alpha 91.3010(10)
_cell_angle_beta 97.5760(10)
_cell_angle_gamma 95.7210(10)
_cell_formula_units_Z 2
_cell_length_a 10.2029(4)
_cell_length_b 10.7900(4)
_cell_length_c 23.0484(7)
_cell_measurement_reflns_used 4741
_cell_measurement_temperature 172.99
_cell_measurement_theta_max 44.64
_cell_measurement_theta_min 3.58
_cell_volume 2501.05(16)
_computing_cell_refinement 'SAINT V8.38A (Bruker, 2018)'
_computing_data_reduction 'SAINT V8.38A (Bruker, 2018)'
_computing_molecular_graphics 'Olex2 1.3 (Dolomanov et al., 2009)'
_computing_publication_material 'Olex2 1.3 (Dolomanov et al., 2009)'
_computing_structure_refinement 'SHELXL 2018/3 (Sheldrick, 2015)'
_computing_structure_solution 'SHELXT 2018/2 (Sheldrick, 2018)'
_diffrn_ambient_temperature 172.99
_diffrn_detector 'Bruker APEX2 area detector'
_diffrn_detector_type 'CCD area detector'
_diffrn_measured_fraction_theta_full 0.998
_diffrn_measured_fraction_theta_max 0.998
_diffrn_measurement_device 'three-circle diffractometer'
_diffrn_measurement_device_type 'Bruker APEX-II CCD'
_diffrn_measurement_method '\f and \w scans'
_diffrn_radiation_monochromator 'mirror optics'
_diffrn_radiation_probe x-ray
_diffrn_radiation_type GaK\a
_diffrn_radiation_wavelength 1.34138
_diffrn_reflns_av_R_equivalents 0.0702
_diffrn_reflns_av_unetI/netI 0.0691
_diffrn_reflns_Laue_measured_fraction_full 0.998
_diffrn_reflns_Laue_measured_fraction_max 0.998
_diffrn_reflns_limit_h_max 10
_diffrn_reflns_limit_h_min -10
_diffrn_reflns_limit_k_max 11
_diffrn_reflns_limit_k_min -11
_diffrn_reflns_limit_l_max 24
_diffrn_reflns_limit_l_min -24
_diffrn_reflns_number 20829
_diffrn_reflns_point_group_measured_fraction_full 0.998
_diffrn_reflns_point_group_measured_fraction_max 0.998
_diffrn_reflns_theta_full 44.941
_diffrn_reflns_theta_max 44.941
_diffrn_reflns_theta_min 3.584
_diffrn_source_current 2.86
_diffrn_source_power 0.1999426
_diffrn_source_type 'Incoatec I\ms'
_diffrn_source_voltage 69.91
_diffrn_standards_number 0
_exptl_absorpt_coefficient_mu 1.766
_exptl_absorpt_correction_T_max 0.7489
_exptl_absorpt_correction_T_min 0.6332
_exptl_absorpt_correction_type none
_exptl_absorpt_process_details
;
SADABS-2016/2 (Bruker,2016/2) was used for absorption correction.
wR2(int) was 0.0925 before and 0.0620 after correction.
The Ratio of minimum to maximum transmission is 0.8455.
The \l/2 correction factor is Not present.
;
_exptl_crystal_density_diffrn 1.276
_exptl_crystal_description Block
_exptl_crystal_F_000 1008
_exptl_crystal_size_max 0.08
_exptl_crystal_size_mid 0.07
_exptl_crystal_size_min 0.04
_refine_diff_density_max 0.351
_refine_diff_density_min -0.518
_refine_diff_density_rms 0.063
_refine_ls_extinction_coef 0.00110(12)
_refine_ls_extinction_expression Fc^*^=kFc[1+0.001xFc^2^\l^3^/sin(2\q)]^-1/4^
_refine_ls_extinction_method 'SHELXL-2018/3 (Sheldrick 2018)'
_refine_ls_goodness_of_fit_ref 1.021
_refine_ls_hydrogen_treatment mixed
_refine_ls_matrix_type full
_refine_ls_number_parameters 586
_refine_ls_number_reflns 6118
_refine_ls_number_restraints 0
_refine_ls_restrained_S_all 1.021
_refine_ls_R_factor_all 0.0623
_refine_ls_R_factor_gt 0.0407
_refine_ls_shift/su_max 0.000
_refine_ls_shift/su_mean 0.000
_refine_ls_structure_factor_coef Fsqd
_refine_ls_weighting_details 'w=1/[\s^2^(Fo^2^)+(0.0266P)^2^+2.1266P] where P=(Fo^2^+2Fc^2^)/3'
_refine_ls_weighting_scheme calc
_refine_ls_wR_factor_gt 0.0822
_refine_ls_wR_factor_ref 0.0911
_reflns_Friedel_coverage 0.000
_reflns_number_gt 4778
_reflns_number_total 6118
_reflns_threshold_expression 'I > 2\s(I)'
_cod_data_source_file d3dt00149k2.cif
_cod_data_source_block ga_210702i
_cod_database_code 7712337
_shelx_shelxl_version_number 2018/3
_shelx_space_group_comment
;
The symmetry employed for this shelxl refinement is uniquely defined
by the following loop, which should always be used as a source of
symmetry information in preference to the above space-group names.
They are only intended as comments.
;
_shelx_estimated_absorpt_t_max 0.933
_shelx_estimated_absorpt_t_min 0.872
_olex2_refinement_description
;
1. Fixed Uiso
 At 1.2 times of:
  All B(H) groups, All C(H) groups, All Si(H,H) groups
 At 1.5 times of:
  All C(H,H,H) groups
2.a Ternary CH refined with riding coordinates:
 B1(H1c)
2.b Aromatic/amide H refined with riding coordinates:
 C21(H21), C6(H6), C7(H7), C29(H29), C34(H34), C1(H1), C20(H20), C9(H9),
 C15(H15), C8(H8), C39(H39), C4(H4), C17(H17), C11(H11), C19(H19), C14(H14),
 C44(H44), C18(H18), C12(H12), C13(H13), C48(H48), C46(H46), C45(H45), C47(H47)
2.c Idealised Me refined as rotating group:
 C31(H31a,H31b,H31c), C27(H27a,H27b,H27c), C36(H36a,H36b,H36c), C41(H41a,H41b,
 H41c), C32(H32a,H32b,H32c), C23(H23a,H23b,H23c), C22(H22a,H22b,H22c), C37(H37a,
 H37b,H37c), C26(H26a,H26b,H26c), C25(H25a,H25b,H25c), C24(H24a,H24b,H24c)
;
_olex2_submission_special_instructions 'No special instructions were received'

loop_
_space_group_symop_operation_xyz
'x, y, z'
'-x, -y, -z'

loop_
_atom_site_label
_atom_site_type_symbol
_atom_site_fract_x
_atom_site_fract_y
_atom_site_fract_z
_atom_site_U_iso_or_equiv
_atom_site_adp_type
_atom_site_occupancy
_atom_site_site_symmetry_order
_atom_site_calc_flag
_atom_site_refinement_flags_posn
_atom_site_refinement_flags_adp
_atom_site_refinement_flags_occupancy
_atom_site_disorder_assembly
_atom_site_disorder_group
Y1 Y 0.45419(4) 0.43116(3) 0.24478(2) 0.02275(15) Uani 1 1 d . . . . .
Si2 Si 0.35432(12) 0.32592(11) 0.12103(5) 0.0298(3) Uani 1 1 d . . . . .
Si1 Si 0.54128(12) 0.22702(11) 0.36803(5) 0.0292(3) Uani 1 1 d . . . . .
H1A H 0.512(3) 0.342(3) 0.3920(15) 0.035 Uiso 1 1 d . U . . .
H1B H 0.437(3) 0.131(3) 0.3691(15) 0.035 Uiso 1 1 d . U . . .
Si3 Si 0.11236(12) 0.42462(12) 0.15848(5) 0.0339(3) Uani 1 1 d . . . . .
N3 N 0.2858(3) 0.4741(3) 0.35650(13) 0.0226(8) Uani 1 1 d . . . . .
N1 N 0.5201(3) 0.5839(3) 0.37670(13) 0.0218(8) Uani 1 1 d . . . . .
N8 N 0.5032(3) 0.3141(3) 0.16701(13) 0.0232(8) Uani 1 1 d . . . . .
N2 N 0.5850(3) 0.5362(3) 0.33380(13) 0.0244(8) Uani 1 1 d . . . . .
N4 N 0.3010(3) 0.3868(3) 0.31440(13) 0.0246(8) Uani 1 1 d . . . . .
N7 N 0.2771(3) 0.4026(3) 0.16955(13) 0.0253(8) Uani 1 1 d . . . . .
N10 N 0.5647(3) 0.2533(3) 0.29484(13) 0.0236(8) Uani 1 1 d . . . . .
N5 N 0.3442(3) 0.6792(3) 0.31008(13) 0.0258(8) Uani 1 1 d . . . . .
N6 N 0.3779(3) 0.6429(3) 0.25662(14) 0.0287(8) Uani 1 1 d . . . . .
C30 C 0.1892(4) 0.4285(4) 0.38791(16) 0.0257(10) Uani 1 1 d . . . . .
N9 N 0.6231(4) 0.5753(4) 0.20342(15) 0.0380(10) Uani 1 1 d . . . . .
C16 C 0.6793(4) 0.1787(4) 0.42235(17) 0.0282(10) Uani 1 1 d . . . . .
C21 C 0.7976(4) 0.2536(4) 0.44053(17) 0.0344(11) Uani 1 1 d . . . . .
H21 H 0.812015 0.332673 0.423876 0.041 Uiso 1 1 calc R U . . .
C33 C 0.7125(4) 0.5410(3) 0.35668(17) 0.0250(10) Uani 1 1 d . . . . .
C10 C 0.6297(4) 0.2025(4) 0.10314(17) 0.0280(10) Uani 1 1 d . . . . .
C6 C 0.8400(4) 0.0907(4) 0.31793(17) 0.0289(10) Uani 1 1 d . . . . .
H6 H 0.892587 0.166194 0.312483 0.035 Uiso 1 1 calc R U . . .
C5 C 0.7051(4) 0.0792(4) 0.29879(16) 0.0222(10) Uani 1 1 d . . . . .
C2 C 0.6411(4) 0.1825(4) 0.26799(17) 0.0235(10) Uani 1 1 d . . . . .
C3 C 0.5960(4) 0.2400(4) 0.16246(17) 0.0258(10) Uani 1 1 d . . . . .
C35 C 0.6078(4) 0.6175(4) 0.42511(17) 0.0273(10) Uani 1 1 d . . . . .
C7 C 0.8993(4) -0.0067(4) 0.34498(18) 0.0335(11) Uani 1 1 d . . . . .
H7 H 0.991755 0.002958 0.358777 0.040 Uiso 1 1 calc R U . . .
C28 C 0.2143(4) 0.2875(4) 0.32013(17) 0.0232(10) Uani 1 1 d . . . . .
C31 C 0.1441(4) 0.5024(4) 0.43540(18) 0.0377(12) Uani 1 1 d . . . . .
H31A H 0.218747 0.524485 0.466398 0.057 Uiso 1 1 calc R U . . .
H31B H 0.072641 0.452776 0.451620 0.057 Uiso 1 1 calc R U . . .
H31C H 0.111037 0.578577 0.419476 0.057 Uiso 1 1 calc R U . . .
C40 C 0.2905(4) 0.7889(4) 0.30580(18) 0.0295(11) Uani 1 1 d . . . . .
C29 C 0.1440(4) 0.3104(4) 0.36600(17) 0.0304(11) Uani 1 1 d . . . . .
H29 H 0.077354 0.255003 0.379671 0.036 Uiso 1 1 calc R U . . .
C34 C 0.7305(4) 0.5910(4) 0.41348(17) 0.0299(11) Uani 1 1 d . . . . .
H34 H 0.811783 0.604266 0.439207 0.036 Uiso 1 1 calc R U . . .
C1 C 0.6675(4) 0.1865(4) 0.21008(17) 0.0280(10) Uani 1 1 d . . . . .
H1 H 0.743220 0.148195 0.201885 0.034 Uiso 1 1 calc R U . . .
C20 C 0.8943(5) 0.2160(4) 0.48205(19) 0.0403(12) Uani 1 1 d . . . . .
H20 H 0.974679 0.268387 0.492886 0.048 Uiso 1 1 calc R U . . .
C43 C 0.7821(4) 0.7343(4) 0.15817(19) 0.0346(11) Uani 1 1 d . . . . .
C9 C 0.6918(5) -0.1306(4) 0.33198(18) 0.0374(12) Uani 1 1 d . . . . .
H9 H 0.640211 -0.207282 0.336319 0.045 Uiso 1 1 calc R U . . .
C15 C 0.6630(4) 0.2914(4) 0.06440(18) 0.0357(11) Uani 1 1 d . . . . .
H15 H 0.659844 0.376876 0.074263 0.043 Uiso 1 1 calc R U . . .
C8 C 0.8250(5) -0.1168(4) 0.35189(18) 0.0362(12) Uani 1 1 d . . . . .
H8 H 0.865782 -0.183549 0.370474 0.043 Uiso 1 1 calc R U . . .
C39 C 0.2903(4) 0.8246(4) 0.24899(19) 0.0341(11) Uani 1 1 d . . . . .
H39 H 0.258848 0.898018 0.232754 0.041 Uiso 1 1 calc R U . . .
C27 C 0.2073(4) 0.1755(4) 0.28022(17) 0.0312(11) Uani 1 1 d . . . . .
H27A H 0.275335 0.122191 0.295424 0.047 Uiso 1 1 calc R U . . .
H27B H 0.222691 0.201887 0.241069 0.047 Uiso 1 1 calc R U . . .
H27C H 0.119165 0.128836 0.277956 0.047 Uiso 1 1 calc R U . . .
C4 C 0.6323(4) -0.0330(4) 0.30558(17) 0.0318(11) Uani 1 1 d . . . . .
H4 H 0.539736 -0.043346 0.291875 0.038 Uiso 1 1 calc R U . . .
C42 C 0.6931(5) 0.6457(4) 0.18333(19) 0.0380(12) Uani 1 1 d . . . . .
C38 C 0.3448(4) 0.7331(4) 0.22011(18) 0.0315(11) Uani 1 1 d . . . . .
C17 C 0.6630(5) 0.0660(4) 0.44983(18) 0.0407(12) Uani 1 1 d . . . . .
H17 H 0.583040 0.012689 0.439357 0.049 Uiso 1 1 calc R U . . .
C11 C 0.6338(5) 0.0778(4) 0.08789(18) 0.0439(13) Uani 1 1 d . . . . .
H11 H 0.612421 0.015152 0.114426 0.053 Uiso 1 1 calc R U . . .
C19 C 0.8753(5) 0.1039(5) 0.50770(19) 0.0438(13) Uani 1 1 d . . . . .
H19 H 0.942157 0.078253 0.536245 0.053 Uiso 1 1 calc R U . . .
C36 C 0.5685(4) 0.6743(4) 0.47911(17) 0.0390(12) Uani 1 1 d . . . . .
H36A H 0.645795 0.686562 0.509521 0.058 Uiso 1 1 calc R U . . .
H36B H 0.498322 0.618687 0.493110 0.058 Uiso 1 1 calc R U . . .
H36C H 0.535481 0.754874 0.470120 0.058 Uiso 1 1 calc R U . . .
C41 C 0.2432(5) 0.8516(4) 0.3563(2) 0.0506(14) Uani 1 1 d . . . . .
H41A H 0.317736 0.870953 0.387677 0.076 Uiso 1 1 calc R U . . .
H41B H 0.173698 0.796111 0.370863 0.076 Uiso 1 1 calc R U . . .
H41C H 0.207116 0.928868 0.343660 0.076 Uiso 1 1 calc R U . . .
C32 C 0.8163(4) 0.4992(4) 0.32186(18) 0.0366(12) Uani 1 1 d . . . . .
H32A H 0.773383 0.441985 0.289769 0.055 Uiso 1 1 calc R U . . .
H32B H 0.880614 0.456627 0.347436 0.055 Uiso 1 1 calc R U . . .
H32C H 0.862299 0.571991 0.305745 0.055 Uiso 1 1 calc R U . . .
C23 C 0.3733(5) 0.4106(5) 0.05214(18) 0.0520(14) Uani 1 1 d . . . . .
H23A H 0.285744 0.428802 0.033359 0.078 Uiso 1 1 calc R U . . .
H23B H 0.413479 0.358510 0.025409 0.078 Uiso 1 1 calc R U . . .
H23C H 0.430529 0.488794 0.061575 0.078 Uiso 1 1 calc R U . . .
C14 C 0.7012(5) 0.2581(5) 0.0111(2) 0.0504(14) Uani 1 1 d . . . . .
H14 H 0.726282 0.320584 -0.014891 0.061 Uiso 1 1 calc R U . . .
C44 C 0.8064(5) 0.7149(5) 0.1017(2) 0.0522(14) Uani 1 1 d . . . . .
H44 H 0.762789 0.644444 0.079024 0.063 Uiso 1 1 calc R U . . .
C22 C 0.2791(5) 0.1641(4) 0.0981(2) 0.0564(15) Uani 1 1 d . . . . .
H22A H 0.339410 0.122869 0.076054 0.085 Uiso 1 1 calc R U . . .
H22B H 0.193930 0.167732 0.073247 0.085 Uiso 1 1 calc R U . . .
H22C H 0.264502 0.116813 0.132870 0.085 Uiso 1 1 calc R U . . .
C18 C 0.7594(5) 0.0290(5) 0.4920(2) 0.0489(13) Uani 1 1 d . . . . .
H18 H 0.745047 -0.048641 0.510012 0.059 Uiso 1 1 calc R U . . .
C37 C 0.3674(5) 0.7286(4) 0.15735(18) 0.0470(13) Uani 1 1 d . . . . .
H37A H 0.451543 0.777764 0.153157 0.070 Uiso 1 1 calc R U . . .
H37B H 0.294325 0.763228 0.133218 0.070 Uiso 1 1 calc R U . . .
H37C H 0.371246 0.642004 0.144539 0.070 Uiso 1 1 calc R U . . .
C26 C 0.0593(4) 0.5215(5) 0.2173(2) 0.0558(15) Uani 1 1 d . . . . .
H26A H 0.088658 0.488384 0.255516 0.084 Uiso 1 1 calc R U . . .
H26B H -0.037777 0.519489 0.211541 0.084 Uiso 1 1 calc R U . . .
H26C H 0.099142 0.607643 0.215711 0.084 Uiso 1 1 calc R U . . .
C12 C 0.6689(6) 0.0445(5) 0.0340(2) 0.0596(16) Uani 1 1 d . . . . .
H12 H 0.669852 -0.040941 0.023350 0.072 Uiso 1 1 calc R U . . .
B1 B 0.3715(5) 0.6011(4) 0.3649(2) 0.0271(12) Uani 1 1 d . . . . .
H1C H 0.346690 0.647153 0.399342 0.032 Uiso 1 1 calc R U . . .
C13 C 0.7025(6) 0.1351(5) -0.0039(2) 0.0605(16) Uani 1 1 d . . . . .
H13 H 0.726701 0.112022 -0.040713 0.073 Uiso 1 1 calc R U . . .
C48 C 0.8438(5) 0.8370(5) 0.1907(2) 0.0552(14) Uani 1 1 d . . . . .
H48 H 0.826142 0.851096 0.229627 0.066 Uiso 1 1 calc R U . . .
C46 C 0.9567(5) 0.9002(5) 0.1106(3) 0.0655(16) Uani 1 1 d . . . . .
H46 H 1.017297 0.957482 0.094148 0.079 Uiso 1 1 calc R U . . .
C45 C 0.8944(6) 0.7980(6) 0.0780(2) 0.0703(17) Uani 1 1 d . . . . .
H45 H 0.911973 0.784367 0.039020 0.084 Uiso 1 1 calc R U . . .
C25 C 0.0600(5) 0.4973(6) 0.0879(2) 0.0746(19) Uani 1 1 d . . . . .
H25A H 0.111534 0.578583 0.086496 0.112 Uiso 1 1 calc R U . . .
H25B H -0.034839 0.508461 0.084647 0.112 Uiso 1 1 calc R U . . .
H25C H 0.075632 0.443195 0.055311 0.112 Uiso 1 1 calc R U . . .
C24 C 0.0001(5) 0.2764(5) 0.1548(3) 0.0739(18) Uani 1 1 d . . . . .
H24A H 0.031928 0.214852 0.129555 0.111 Uiso 1 1 calc R U . . .
H24B H -0.090246 0.292125 0.138646 0.111 Uiso 1 1 calc R U . . .
H24C H -0.000361 0.244438 0.194226 0.111 Uiso 1 1 calc R U . . .
C47 C 0.9316(6) 0.9196(5) 0.1665(3) 0.0683(17) Uani 1 1 d . . . . .
H47 H 0.974798 0.990443 0.188986 0.082 Uiso 1 1 calc R U . . .

loop_
_atom_site_aniso_label
_atom_site_aniso_U_11
_atom_site_aniso_U_22
_atom_site_aniso_U_33
_atom_site_aniso_U_23
_atom_site_aniso_U_13
_atom_site_aniso_U_12
Y1 0.0261(2) 0.0227(2) 0.0202(2) 0.00134(16) 0.00461(16) 0.00412(16)
Si2 0.0315(7) 0.0362(7) 0.0218(6) -0.0013(6) 0.0007(5) 0.0078(6)
Si1 0.0330(7) 0.0323(7) 0.0245(7) 0.0076(6) 0.0070(6) 0.0085(6)
Si3 0.0278(7) 0.0427(8) 0.0322(7) 0.0071(6) 0.0033(6) 0.0080(6)
N3 0.026(2) 0.024(2) 0.0183(18) 0.0019(16) 0.0033(16) 0.0046(16)
N1 0.024(2) 0.0222(19) 0.0195(19) 0.0023(15) 0.0057(17) 0.0001(15)
N8 0.0222(19) 0.026(2) 0.0224(19) 0.0023(16) 0.0020(15) 0.0071(16)
N2 0.024(2) 0.025(2) 0.0255(19) 0.0017(16) 0.0074(17) 0.0036(16)
N4 0.032(2) 0.024(2) 0.0186(18) -0.0011(16) 0.0054(16) 0.0068(17)
N7 0.030(2) 0.028(2) 0.0179(18) 0.0003(15) 0.0049(15) 0.0036(16)
N10 0.0229(19) 0.027(2) 0.0219(19) 0.0038(16) 0.0053(15) 0.0057(16)
N5 0.032(2) 0.022(2) 0.025(2) 0.0021(16) 0.0089(16) 0.0046(16)
N6 0.037(2) 0.026(2) 0.025(2) 0.0026(17) 0.0056(17) 0.0069(17)
C30 0.025(2) 0.031(3) 0.022(2) 0.006(2) 0.001(2) 0.006(2)
N9 0.046(3) 0.037(2) 0.032(2) 0.0012(19) 0.0129(19) -0.003(2)
C16 0.039(3) 0.027(3) 0.022(2) 0.002(2) 0.008(2) 0.010(2)
C21 0.049(3) 0.029(3) 0.025(3) 0.003(2) 0.001(2) 0.006(2)
C33 0.027(3) 0.020(2) 0.029(3) 0.007(2) 0.006(2) -0.0009(19)
C10 0.032(3) 0.034(3) 0.020(2) 0.003(2) 0.003(2) 0.014(2)
C6 0.031(3) 0.026(3) 0.030(2) 0.004(2) 0.006(2) 0.000(2)
C5 0.025(3) 0.024(2) 0.018(2) 0.0024(19) 0.0045(19) 0.003(2)
C2 0.021(2) 0.023(2) 0.026(2) 0.0035(19) 0.0015(19) -0.0009(19)
C3 0.029(3) 0.022(2) 0.027(2) -0.003(2) 0.008(2) 0.000(2)
C35 0.035(3) 0.020(2) 0.025(3) 0.002(2) 0.001(2) -0.001(2)
C7 0.030(3) 0.038(3) 0.034(3) 0.003(2) 0.000(2) 0.013(2)
C28 0.023(2) 0.021(2) 0.024(2) 0.0066(19) -0.0018(19) 0.000(2)
C31 0.038(3) 0.042(3) 0.035(3) 0.000(2) 0.017(2) 0.002(2)
C40 0.031(3) 0.018(2) 0.042(3) 0.005(2) 0.009(2) 0.008(2)
C29 0.029(3) 0.031(3) 0.032(3) 0.007(2) 0.010(2) -0.002(2)
C34 0.033(3) 0.029(3) 0.025(3) 0.003(2) -0.006(2) -0.001(2)
C1 0.025(2) 0.035(3) 0.027(3) 0.004(2) 0.008(2) 0.012(2)
C20 0.045(3) 0.043(3) 0.032(3) -0.001(2) 0.001(2) 0.007(2)
C43 0.036(3) 0.034(3) 0.034(3) 0.009(2) 0.010(2) -0.002(2)
C9 0.043(3) 0.026(3) 0.042(3) 0.010(2) 0.005(2) -0.005(2)
C15 0.045(3) 0.036(3) 0.030(3) 0.006(2) 0.008(2) 0.016(2)
C8 0.048(3) 0.024(3) 0.038(3) 0.008(2) 0.004(2) 0.012(2)
C39 0.038(3) 0.023(3) 0.043(3) 0.014(2) 0.007(2) 0.007(2)
C27 0.038(3) 0.025(3) 0.029(2) 0.000(2) 0.003(2) -0.002(2)
C4 0.029(3) 0.033(3) 0.032(3) 0.008(2) 0.002(2) 0.000(2)
C42 0.044(3) 0.038(3) 0.033(3) 0.003(2) 0.006(2) 0.009(3)
C38 0.038(3) 0.024(3) 0.031(3) 0.006(2) 0.004(2) 0.003(2)
C17 0.044(3) 0.041(3) 0.035(3) 0.009(2) 0.000(2) 0.000(2)
C11 0.074(4) 0.036(3) 0.027(3) 0.001(2) 0.014(3) 0.020(3)
C19 0.051(3) 0.054(4) 0.026(3) -0.001(3) -0.005(2) 0.019(3)
C36 0.046(3) 0.044(3) 0.026(3) -0.008(2) 0.002(2) 0.006(2)
C41 0.072(4) 0.037(3) 0.054(3) 0.009(3) 0.031(3) 0.029(3)
C32 0.026(3) 0.049(3) 0.036(3) 0.007(2) 0.004(2) 0.007(2)
C23 0.052(3) 0.081(4) 0.029(3) 0.011(3) 0.009(2) 0.033(3)
C14 0.068(4) 0.062(4) 0.030(3) 0.015(3) 0.023(3) 0.025(3)
C44 0.071(4) 0.042(3) 0.043(3) 0.005(3) 0.012(3) -0.007(3)
C22 0.049(3) 0.058(4) 0.059(3) -0.028(3) 0.001(3) 0.005(3)
C18 0.069(4) 0.041(3) 0.037(3) 0.013(2) 0.000(3) 0.010(3)
C37 0.071(4) 0.042(3) 0.031(3) 0.013(2) 0.007(3) 0.017(3)
C26 0.031(3) 0.081(4) 0.059(3) -0.005(3) 0.014(3) 0.013(3)
C12 0.100(5) 0.048(3) 0.037(3) -0.007(3) 0.015(3) 0.033(3)
B1 0.038(3) 0.025(3) 0.020(3) -0.003(2) 0.007(2) 0.008(2)
C13 0.092(5) 0.069(4) 0.031(3) 0.006(3) 0.021(3) 0.045(3)
C48 0.069(4) 0.052(3) 0.042(3) -0.005(3) 0.010(3) -0.008(3)
C46 0.062(4) 0.053(4) 0.083(5) 0.019(3) 0.026(3) -0.009(3)
C45 0.095(5) 0.068(4) 0.054(4) 0.017(3) 0.039(3) -0.005(4)
C25 0.048(4) 0.126(5) 0.060(4) 0.046(4) 0.014(3) 0.039(4)
C24 0.030(3) 0.068(4) 0.119(5) 0.008(4) -0.004(3) -0.001(3)
C47 0.076(4) 0.052(4) 0.071(4) 0.000(3) 0.012(3) -0.023(3)

loop_
_atom_type_symbol
_atom_type_description
_atom_type_scat_dispersion_real
_atom_type_scat_dispersion_imag
_atom_type_scat_source
C C 0.0137 0.0067 'International Tables Vol C Tables 4.2.6.8 and 6.1.1.4'
H H 0.0000 0.0000 'International Tables Vol C Tables 4.2.6.8 and 6.1.1.4'
B B 0.0070 0.0029 'International Tables Vol C Tables 4.2.6.8 and 6.1.1.4'
N N 0.0241 0.0134 'International Tables Vol C Tables 4.2.6.8 and 6.1.1.4'
Si Si 0.2153 0.2529 'International Tables Vol C Tables 4.2.6.8 and 6.1.1.4'
Y Y -0.4654 1.5873 'International Tables Vol C Tables 4.2.6.8 and 6.1.1.4'

loop_
_geom_angle_atom_site_label_1
_geom_angle_atom_site_label_2
_geom_angle_atom_site_label_3
_geom_angle
_geom_angle_site_symmetry_1
_geom_angle_site_symmetry_3
_geom_angle_publ_flag
N8 Y1 Si2 34.73(8) . . ?
N8 Y1 N2 135.04(11) . . ?
N8 Y1 N4 131.45(11) . . ?
N8 Y1 N7 68.00(11) . . ?
N8 Y1 N10 77.17(10) . . ?
N8 Y1 N6 134.85(11) . . ?
N8 Y1 N9 77.47(11) . . ?
N2 Y1 Si2 165.56(8) . . ?
N2 Y1 N10 77.39(10) . . ?
N2 Y1 N6 71.79(10) . . ?
N2 Y1 N9 77.35(11) . . ?
N4 Y1 Si2 114.34(8) . . ?
N4 Y1 N2 80.10(10) . . ?
N4 Y1 N10 82.07(10) . . ?
N4 Y1 N6 80.26(10) . . ?
N4 Y1 N9 151.05(11) . . ?
N7 Y1 Si2 33.41(8) . . ?
N7 Y1 N2 154.94(10) . . ?
N7 Y1 N4 89.27(11) . . ?
N7 Y1 N10 123.81(10) . . ?
N7 Y1 N6 84.13(11) . . ?
N7 Y1 N9 103.78(11) . . ?
N10 Y1 Si2 103.72(7) . . ?
N6 Y1 Si2 109.35(8) . . ?
N6 Y1 N10 146.59(10) . . ?
N9 Y1 Si2 88.90(8) . . ?
N9 Y1 N10 110.10(11) . . ?
N9 Y1 N6 75.62(11) . . ?
N8 Si2 Y1 48.61(10) . . ?
N8 Si2 C23 114.83(19) . . ?
N8 Si2 C22 107.69(19) . . ?
N7 Si2 Y1 49.01(11) . . ?
N7 Si2 N8 97.39(15) . . ?
N7 Si2 C23 114.24(19) . . ?
N7 Si2 C22 116.04(19) . . ?
C23 Si2 Y1 125.11(17) . . ?
C22 Si2 Y1 128.08(17) . . ?
C22 Si2 C23 106.6(2) . . ?
H1A Si1 H1B 112.3(19) . . ?
N10 Si1 H1A 106.6(14) . . ?
N10 Si1 H1B 109.1(14) . . ?
N10 Si1 C16 121.00(17) . . ?
C16 Si1 H1A 104.1(14) . . ?
C16 Si1 H1B 103.8(14) . . ?
N7 Si3 C26 113.78(18) . . ?
N7 Si3 C25 113.7(2) . . ?
N7 Si3 C24 113.3(2) . . ?
C26 Si3 C24 104.8(2) . . ?
C25 Si3 C26 106.9(2) . . ?
C25 Si3 C24 103.5(3) . . ?
N4 N3 B1 122.6(3) . . ?
C30 N3 N4 109.3(3) . . ?
C30 N3 B1 128.2(3) . . ?
N2 N1 B1 121.1(3) . . ?
C35 N1 N2 109.9(3) . . ?
C35 N1 B1 128.8(3) . . ?
Si2 N8 Y1 96.66(14) . . ?
C3 N8 Y1 132.0(3) . . ?
C3 N8 Si2 129.8(3) . . ?
N1 N2 Y1 119.7(2) . . ?
C33 N2 Y1 133.2(2) . . ?
C33 N2 N1 106.0(3) . . ?
N3 N4 Y1 121.0(2) . . ?
C28 N4 Y1 131.9(3) . . ?
C28 N4 N3 107.1(3) . . ?
Si2 N7 Y1 97.58(14) . . ?
Si2 N7 Si3 123.84(19) . . ?
Si3 N7 Y1 138.19(16) . . ?
Si1 N10 Y1 117.56(15) . . ?
C2 N10 Y1 122.5(2) . . ?
C2 N10 Si1 120.0(3) . . ?
N6 N5 B1 121.5(3) . . ?
C40 N5 N6 110.2(3) . . ?
C40 N5 B1 128.2(3) . . ?
N5 N6 Y1 119.1(2) . . ?
C38 N6 Y1 134.9(3) . . ?
C38 N6 N5 105.5(3) . . ?
N3 C30 C31 122.8(4) . . ?
N3 C30 C29 107.5(3) . . ?
C29 C30 C31 129.6(4) . . ?
C42 N9 Y1 175.3(4) . . ?
C21 C16 Si1 123.8(3) . . ?
C17 C16 Si1 120.0(3) . . ?
C17 C16 C21 116.0(4) . . ?
C16 C21 H21 119.1 . . ?
C20 C21 C16 121.8(4) . . ?
C20 C21 H21 119.1 . . ?
N2 C33 C34 110.3(4) . . ?
N2 C33 C32 121.6(4) . . ?
C34 C33 C32 128.0(4) . . ?
C15 C10 C3 120.5(4) . . ?
C15 C10 C11 118.8(4) . . ?
C11 C10 C3 120.6(4) . . ?
C5 C6 H6 119.7 . . ?
C5 C6 C7 120.7(4) . . ?
C7 C6 H6 119.7 . . ?
C6 C5 C2 120.9(3) . . ?
C4 C5 C6 118.2(4) . . ?
C4 C5 C2 120.7(4) . . ?
N10 C2 C5 121.1(3) . . ?
N10 C2 C1 128.1(4) . . ?
C1 C2 C5 110.7(3) . . ?
N8 C3 C10 120.6(4) . . ?
N8 C3 C1 124.4(4) . . ?
C1 C3 C10 114.9(3) . . ?
N1 C35 C34 107.4(3) . . ?
N1 C35 C36 122.9(4) . . ?
C34 C35 C36 129.7(4) . . ?
C6 C7 H7 119.9 . . ?
C8 C7 C6 120.2(4) . . ?
C8 C7 H7 119.9 . . ?
N4 C28 C29 109.4(3) . . ?
N4 C28 C27 119.9(3) . . ?
C29 C28 C27 130.7(4) . . ?
C30 C31 H31A 109.5 . . ?
C30 C31 H31B 109.5 . . ?
C30 C31 H31C 109.5 . . ?
H31A C31 H31B 109.5 . . ?
H31A C31 H31C 109.5 . . ?
H31B C31 H31C 109.5 . . ?
N5 C40 C39 107.2(3) . . ?
N5 C40 C41 122.8(4) . . ?
C39 C40 C41 130.0(4) . . ?
C30 C29 C28 106.7(4) . . ?
C30 C29 H29 126.6 . . ?
C28 C29 H29 126.6 . . ?
C33 C34 H34 126.8 . . ?
C35 C34 C33 106.3(4) . . ?
C35 C34 H34 126.8 . . ?
C2 C1 C3 128.1(4) . . ?
C2 C1 H1 115.9 . . ?
C3 C1 H1 115.9 . . ?
C21 C20 H20 119.8 . . ?
C19 C20 C21 120.5(5) . . ?
C19 C20 H20 119.8 . . ?
C44 C43 C42 119.7(4) . . ?
C44 C43 C48 120.1(4) . . ?
C48 C43 C42 120.2(4) . . ?
C8 C9 H9 120.0 . . ?
C8 C9 C4 120.0(4) . . ?
C4 C9 H9 120.0 . . ?
C10 C15 H15 119.5 . . ?
C10 C15 C14 121.0(4) . . ?
C14 C15 H15 119.5 . . ?
C7 C8 H8 120.1 . . ?
C9 C8 C7 119.9(4) . . ?
C9 C8 H8 120.1 . . ?
C40 C39 H39 126.7 . . ?
C40 C39 C38 106.6(4) . . ?
C38 C39 H39 126.7 . . ?
C28 C27 H27A 109.5 . . ?
C28 C27 H27B 109.5 . . ?
C28 C27 H27C 109.5 . . ?
H27A C27 H27B 109.5 . . ?
H27A C27 H27C 109.5 . . ?
H27B C27 H27C 109.5 . . ?
C5 C4 C9 121.0(4) . . ?
C5 C4 H4 119.5 . . ?
C9 C4 H4 119.5 . . ?
N9 C42 C43 179.7(6) . . ?
N6 C38 C39 110.5(4) . . ?
N6 C38 C37 121.9(4) . . ?
C39 C38 C37 127.6(4) . . ?
C16 C17 H17 119.0 . . ?
C18 C17 C16 122.1(4) . . ?
C18 C17 H17 119.0 . . ?
C10 C11 H11 119.9 . . ?
C12 C11 C10 120.1(4) . . ?
C12 C11 H11 119.9 . . ?
C20 C19 H19 120.2 . . ?
C20 C19 C18 119.5(4) . . ?
C18 C19 H19 120.2 . . ?
C35 C36 H36A 109.5 . . ?
C35 C36 H36B 109.5 . . ?
C35 C36 H36C 109.5 . . ?
H36A C36 H36B 109.5 . . ?
H36A C36 H36C 109.5 . . ?
H36B C36 H36C 109.5 . . ?
C40 C41 H41A 109.5 . . ?
C40 C41 H41B 109.5 . . ?
C40 C41 H41C 109.5 . . ?
H41A C41 H41B 109.5 . . ?
H41A C41 H41C 109.5 . . ?
H41B C41 H41C 109.5 . . ?
C33 C32 H32A 109.5 . . ?
C33 C32 H32B 109.5 . . ?
C33 C32 H32C 109.5 . . ?
H32A C32 H32B 109.5 . . ?
H32A C32 H32C 109.5 . . ?
H32B C32 H32C 109.5 . . ?
Si2 C23 H23A 109.5 . . ?
Si2 C23 H23B 109.5 . . ?
Si2 C23 H23C 109.5 . . ?
H23A C23 H23B 109.5 . . ?
H23A C23 H23C 109.5 . . ?
H23B C23 H23C 109.5 . . ?
C15 C14 H14 120.2 . . ?
C13 C14 C15 119.6(5) . . ?
C13 C14 H14 120.2 . . ?
C43 C44 H44 120.1 . . ?
C43 C44 C45 119.8(5) . . ?
C45 C44 H44 120.1 . . ?
Si2 C22 H22A 109.5 . . ?
Si2 C22 H22B 109.5 . . ?
Si2 C22 H22C 109.5 . . ?
H22A C22 H22B 109.5 . . ?
H22A C22 H22C 109.5 . . ?
H22B C22 H22C 109.5 . . ?
C17 C18 H18 120.0 . . ?
C19 C18 C17 120.0(5) . . ?
C19 C18 H18 120.0 . . ?
C38 C37 H37A 109.5 . . ?
C38 C37 H37B 109.5 . . ?
C38 C37 H37C 109.5 . . ?
H37A C37 H37B 109.5 . . ?
H37A C37 H37C 109.5 . . ?
H37B C37 H37C 109.5 . . ?
Si3 C26 H26A 109.5 . . ?
Si3 C26 H26B 109.5 . . ?
Si3 C26 H26C 109.5 . . ?
H26A C26 H26B 109.5 . . ?
H26A C26 H26C 109.5 . . ?
H26B C26 H26C 109.5 . . ?
C11 C12 H12 120.0 . . ?
C13 C12 C11 120.0(5) . . ?
C13 C12 H12 120.0 . . ?
N3 B1 N5 110.1(3) . . ?
N3 B1 H1C 108.6 . . ?
N1 B1 N3 111.1(3) . . ?
N1 B1 N5 109.8(3) . . ?
N1 B1 H1C 108.6 . . ?
N5 B1 H1C 108.6 . . ?
C14 C13 C12 120.4(4) . . ?
C14 C13 H13 119.8 . . ?
C12 C13 H13 119.8 . . ?
C43 C48 H48 120.2 . . ?
C43 C48 C47 119.6(5) . . ?
C47 C48 H48 120.2 . . ?
C45 C46 H46 120.1 . . ?
C47 C46 H46 120.1 . . ?
C47 C46 C45 119.9(5) . . ?
C44 C45 H45 119.9 . . ?
C46 C45 C44 120.2(5) . . ?
C46 C45 H45 119.9 . . ?
Si3 C25 H25A 109.5 . . ?
Si3 C25 H25B 109.5 . . ?
Si3 C25 H25C 109.5 . . ?
H25A C25 H25B 109.5 . . ?
H25A C25 H25C 109.5 . . ?
H25B C25 H25C 109.5 . . ?
Si3 C24 H24A 109.5 . . ?
Si3 C24 H24B 109.5 . . ?
Si3 C24 H24C 109.5 . . ?
H24A C24 H24B 109.5 . . ?
H24A C24 H24C 109.5 . . ?
H24B C24 H24C 109.5 . . ?
C48 C47 H47 119.8 . . ?
C46 C47 C48 120.5(5) . . ?
C46 C47 H47 119.8 . . ?

loop_
_geom_bond_atom_site_label_1
_geom_bond_atom_site_label_2
_geom_bond_distance
_geom_bond_site_symmetry_2
_geom_bond_publ_flag
Y1 Si2 3.0527(11) . ?
Y1 N8 2.306(3) . ?
Y1 N2 2.479(3) . ?
Y1 N4 2.407(3) . ?
Y1 N7 2.325(3) . ?
Y1 N10 2.545(3) . ?
Y1 N6 2.506(3) . ?
Y1 N9 2.502(4) . ?
Si2 N8 1.751(3) . ?
Si2 N7 1.696(3) . ?
Si2 C23 1.872(4) . ?
Si2 C22 1.872(5) . ?
Si1 H1A 1.42(3) . ?
Si1 H1B 1.41(4) . ?
Si1 N10 1.760(3) . ?
Si1 C16 1.880(4) . ?
Si3 N7 1.708(3) . ?
Si3 C26 1.861(4) . ?
Si3 C25 1.860(5) . ?
Si3 C24 1.865(5) . ?
N3 N4 1.371(4) . ?
N3 C30 1.358(5) . ?
N3 B1 1.545(6) . ?
N1 N2 1.378(4) . ?
N1 C35 1.353(5) . ?
N1 B1 1.536(5) . ?
N8 C3 1.312(5) . ?
N2 C33 1.333(5) . ?
N4 C28 1.341(5) . ?
N10 C2 1.341(5) . ?
N5 N6 1.381(4) . ?
N5 C40 1.353(5) . ?
N5 B1 1.545(6) . ?
N6 C38 1.341(5) . ?
C30 C31 1.487(5) . ?
C30 C29 1.373(5) . ?
N9 C42 1.140(5) . ?
C16 C21 1.393(6) . ?
C16 C17 1.390(6) . ?
C21 H21 0.9500 . ?
C21 C20 1.379(6) . ?
C33 C34 1.387(5) . ?
C33 C32 1.507(5) . ?
C10 C3 1.509(5) . ?
C10 C15 1.373(6) . ?
C10 C11 1.389(6) . ?
C6 H6 0.9500 . ?
C6 C5 1.381(5) . ?
C6 C7 1.384(5) . ?
C5 C2 1.494(5) . ?
C5 C4 1.380(5) . ?
C2 C1 1.396(5) . ?
C3 C1 1.404(5) . ?
C35 C34 1.370(5) . ?
C35 C36 1.494(5) . ?
C7 H7 0.9500 . ?
C7 C8 1.369(6) . ?
C28 C29 1.384(5) . ?
C28 C27 1.492(5) . ?
C31 H31A 0.9800 . ?
C31 H31B 0.9800 . ?
C31 H31C 0.9800 . ?
C40 C39 1.373(6) . ?
C40 C41 1.492(5) . ?
C29 H29 0.9500 . ?
C34 H34 0.9500 . ?
C1 H1 0.9500 . ?
C20 H20 0.9500 . ?
C20 C19 1.366(6) . ?
C43 C42 1.436(6) . ?
C43 C44 1.372(6) . ?
C43 C48 1.373(6) . ?
C9 H9 0.9500 . ?
C9 C8 1.368(6) . ?
C9 C4 1.380(6) . ?
C15 H15 0.9500 . ?
C15 C14 1.387(6) . ?
C8 H8 0.9500 . ?
C39 H39 0.9500 . ?
C39 C38 1.380(6) . ?
C27 H27A 0.9800 . ?
C27 H27B 0.9800 . ?
C27 H27C 0.9800 . ?
C4 H4 0.9500 . ?
C38 C37 1.495(6) . ?
C17 H17 0.9500 . ?
C17 C18 1.385(6) . ?
C11 H11 0.9500 . ?
C11 C12 1.386(6) . ?
C19 H19 0.9500 . ?
C19 C18 1.366(6) . ?
C36 H36A 0.9800 . ?
C36 H36B 0.9800 . ?
C36 H36C 0.9800 . ?
C41 H41A 0.9800 . ?
C41 H41B 0.9800 . ?
C41 H41C 0.9800 . ?
C32 H32A 0.9800 . ?
C32 H32B 0.9800 . ?
C32 H32C 0.9800 . ?
C23 H23A 0.9800 . ?
C23 H23B 0.9800 . ?
C23 H23C 0.9800 . ?
C14 H14 0.9500 . ?
C14 C13 1.365(7) . ?
C44 H44 0.9500 . ?
C44 C45 1.378(7) . ?
C22 H22A 0.9800 . ?
C22 H22B 0.9800 . ?
C22 H22C 0.9800 . ?
C18 H18 0.9500 . ?
C37 H37A 0.9800 . ?
C37 H37B 0.9800 . ?
C37 H37C 0.9800 . ?
C26 H26A 0.9800 . ?
C26 H26B 0.9800 . ?
C26 H26C 0.9800 . ?
C12 H12 0.9500 . ?
C12 C13 1.374(7) . ?
B1 H1C 1.0000 . ?
C13 H13 0.9500 . ?
C48 H48 0.9500 . ?
C48 C47 1.379(7) . ?
C46 H46 0.9500 . ?
C46 C45 1.372(7) . ?
C46 C47 1.363(7) . ?
C45 H45 0.9500 . ?
C25 H25A 0.9800 . ?
C25 H25B 0.9800 . ?
C25 H25C 0.9800 . ?
C24 H24A 0.9800 . ?
C24 H24B 0.9800 . ?
C24 H24C 0.9800 . ?
C47 H47 0.9500 . ?

loop_
_geom_torsion_atom_site_label_1
_geom_torsion_atom_site_label_2
_geom_torsion_atom_site_label_3
_geom_torsion_atom_site_label_4
_geom_torsion
_geom_torsion_site_symmetry_1
_geom_torsion_site_symmetry_2
_geom_torsion_site_symmetry_3
_geom_torsion_site_symmetry_4
_geom_torsion_publ_flag
Y1 Si2 N8 C3 167.0(4) . . . . ?
Y1 Si2 N7 Si3 -174.0(3) . . . . ?
Y1 N8 C3 C10 -162.9(3) . . . . ?
Y1 N8 C3 C1 19.4(6) . . . . ?
Y1 N2 C33 C34 -167.5(3) . . . . ?
Y1 N2 C33 C32 14.1(5) . . . . ?
Y1 N4 C28 C29 -177.0(3) . . . . ?
Y1 N4 C28 C27 3.6(5) . . . . ?
Y1 N10 C2 C5 179.7(3) . . . . ?
Y1 N10 C2 C1 -4.0(5) . . . . ?
Y1 N6 C38 C39 171.0(3) . . . . ?
Y1 N6 C38 C37 -9.2(6) . . . . ?
Si2 N8 C3 C10 34.6(5) . . . . ?
Si2 N8 C3 C1 -143.1(3) . . . . ?
Si1 N10 C2 C5 1.3(5) . . . . ?
Si1 N10 C2 C1 177.6(3) . . . . ?
Si1 C16 C21 C20 177.7(3) . . . . ?
Si1 C16 C17 C18 -177.1(3) . . . . ?
N3 N4 C28 C29 -0.4(4) . . . . ?
N3 N4 C28 C27 -179.8(3) . . . . ?
N3 C30 C29 C28 -1.0(4) . . . . ?
N1 N2 C33 C34 0.0(4) . . . . ?
N1 N2 C33 C32 -178.4(3) . . . . ?
N1 C35 C34 C33 0.1(4) . . . . ?
N8 Si2 N7 Y1 5.14(15) . . . . ?
N8 Si2 N7 Si3 -168.9(2) . . . . ?
N8 C3 C1 C2 11.9(7) . . . . ?
N2 N1 C35 C34 -0.1(4) . . . . ?
N2 N1 C35 C36 179.1(3) . . . . ?
N2 N1 B1 N3 68.2(4) . . . . ?
N2 N1 B1 N5 -53.8(4) . . . . ?
N2 C33 C34 C35 -0.1(5) . . . . ?
N4 N3 C30 C31 -177.2(3) . . . . ?
N4 N3 C30 C29 0.8(4) . . . . ?
N4 N3 B1 N1 -57.4(4) . . . . ?
N4 N3 B1 N5 64.4(4) . . . . ?
N4 C28 C29 C30 0.9(5) . . . . ?
N7 Si2 N8 Y1 -5.18(16) . . . . ?
N7 Si2 N8 C3 161.8(4) . . . . ?
N10 Si1 C16 C21 64.8(4) . . . . ?
N10 Si1 C16 C17 -119.6(3) . . . . ?
N10 C2 C1 C3 -18.3(7) . . . . ?
N5 N6 C38 C39 -0.5(5) . . . . ?
N5 N6 C38 C37 179.3(4) . . . . ?
N5 C40 C39 C38 0.2(5) . . . . ?
N6 N5 C40 C39 -0.5(4) . . . . ?
N6 N5 C40 C41 179.5(4) . . . . ?
N6 N5 B1 N3 -65.8(4) . . . . ?
N6 N5 B1 N1 56.8(5) . . . . ?
C30 N3 N4 Y1 176.8(2) . . . . ?
C30 N3 N4 C28 -0.3(4) . . . . ?
C30 N3 B1 N1 121.1(4) . . . . ?
C30 N3 B1 N5 -117.1(4) . . . . ?
C16 Si1 N10 Y1 -142.62(18) . . . . ?
C16 Si1 N10 C2 35.8(4) . . . . ?
C16 C21 C20 C19 -1.4(6) . . . . ?
C16 C17 C18 C19 -0.1(7) . . . . ?
C21 C16 C17 C18 -1.2(6) . . . . ?
C21 C20 C19 C18 -0.1(7) . . . . ?
C10 C3 C1 C2 -166.0(4) . . . . ?
C10 C15 C14 C13 1.7(7) . . . . ?
C10 C11 C12 C13 1.3(8) . . . . ?
C6 C5 C2 N10 -106.5(4) . . . . ?
C6 C5 C2 C1 76.6(4) . . . . ?
C6 C5 C4 C9 1.4(6) . . . . ?
C6 C7 C8 C9 0.0(6) . . . . ?
C5 C6 C7 C8 1.5(6) . . . . ?
C5 C2 C1 C3 158.3(4) . . . . ?
C2 C5 C4 C9 177.5(4) . . . . ?
C3 C10 C15 C14 176.4(4) . . . . ?
C3 C10 C11 C12 -178.0(4) . . . . ?
C35 N1 N2 Y1 169.6(2) . . . . ?
C35 N1 N2 C33 0.1(4) . . . . ?
C35 N1 B1 N3 -116.7(4) . . . . ?
C35 N1 B1 N5 121.3(4) . . . . ?
C7 C6 C5 C2 -178.2(4) . . . . ?
C7 C6 C5 C4 -2.2(6) . . . . ?
C31 C30 C29 C28 176.9(4) . . . . ?
C40 N5 N6 Y1 -172.5(2) . . . . ?
C40 N5 N6 C38 0.6(4) . . . . ?
C40 N5 B1 N3 116.0(4) . . . . ?
C40 N5 B1 N1 -121.4(4) . . . . ?
C40 C39 C38 N6 0.2(5) . . . . ?
C40 C39 C38 C37 -179.6(4) . . . . ?
C20 C19 C18 C17 0.8(7) . . . . ?
C43 C44 C45 C46 -0.5(8) . . . . ?
C43 C48 C47 C46 0.4(9) . . . . ?
C15 C10 C3 N8 54.3(5) . . . . ?
C15 C10 C3 C1 -127.8(4) . . . . ?
C15 C10 C11 C12 -1.0(7) . . . . ?
C15 C14 C13 C12 -1.4(8) . . . . ?
C8 C9 C4 C5 0.0(6) . . . . ?
C27 C28 C29 C30 -179.8(4) . . . . ?
C4 C5 C2 N10 77.6(5) . . . . ?
C4 C5 C2 C1 -99.3(4) . . . . ?
C4 C9 C8 C7 -0.7(6) . . . . ?
C42 C43 C44 C45 -178.3(5) . . . . ?
C42 C43 C48 C47 178.3(5) . . . . ?
C17 C16 C21 C20 2.0(6) . . . . ?
C11 C10 C3 N8 -128.8(4) . . . . ?
C11 C10 C3 C1 49.1(5) . . . . ?
C11 C10 C15 C14 -0.5(6) . . . . ?
C11 C12 C13 C14 -0.1(8) . . . . ?
C36 C35 C34 C33 -179.0(4) . . . . ?
C41 C40 C39 C38 -179.8(4) . . . . ?
C32 C33 C34 C35 178.3(4) . . . . ?
C23 Si2 N8 Y1 115.90(19) . . . . ?
C23 Si2 N8 C3 -77.1(4) . . . . ?
C23 Si2 N7 Y1 -116.4(2) . . . . ?
C23 Si2 N7 Si3 69.6(3) . . . . ?
C44 C43 C48 C47 -0.8(8) . . . . ?
C22 Si2 N8 Y1 -125.58(18) . . . . ?
C22 Si2 N8 C3 41.4(4) . . . . ?
C22 Si2 N7 Y1 119.0(2) . . . . ?
C22 Si2 N7 Si3 -55.0(3) . . . . ?
C26 Si3 N7 Y1 12.8(3) . . . . ?
C26 Si3 N7 Si2 -176.0(2) . . . . ?
B1 N3 N4 Y1 -4.4(4) . . . . ?
B1 N3 N4 C28 178.5(3) . . . . ?
B1 N3 C30 C31 4.1(6) . . . . ?
B1 N3 C30 C29 -177.8(4) . . . . ?
B1 N1 N2 Y1 -14.4(4) . . . . ?
B1 N1 N2 C33 176.1(3) . . . . ?
B1 N1 C35 C34 -175.7(4) . . . . ?
B1 N1 C35 C36 3.5(6) . . . . ?
B1 N5 N6 Y1 9.0(4) . . . . ?
B1 N5 N6 C38 -177.9(4) . . . . ?
B1 N5 C40 C39 177.9(4) . . . . ?
B1 N5 C40 C41 -2.1(6) . . . . ?
C48 C43 C44 C45 0.9(7) . . . . ?
C45 C46 C47 C48 0.0(9) . . . . ?
C25 Si3 N7 Y1 135.5(3) . . . . ?
C25 Si3 N7 Si2 -53.4(3) . . . . ?
C24 Si3 N7 Y1 -106.7(3) . . . . ?
C24 Si3 N7 Si2 64.4(3) . . . . ?
C47 C46 C45 C44 0.1(9) . . . . ?
